data_2208461
loop_
_publ_author_name
'Zhao, Qi-Hua'
'Mu, Xiu-Mei'
'Zhang, Mei-Su'
'Fang, Rui-Bing'

_publ_section_title
;Bis(thiocyanato-\k<i>N</i>)bis(2,2'-thiodipyridine-\k^2^<i>N</i>,<i>N</i>')nickel(II)
 monohydrate
;
_journal_coeditor_code XU6087
_journal_issue 3
_journal_name_full 'Acta Crystallographica Section E'
_journal_page_first m615
_journal_page_last m616
_journal_paper_doi 10.1107/S1600536806006507
_journal_volume 62
_journal_year 2006
_chemical_formula_iupac '[Ni (N C S)2 (C10 H8 N2 S)2] , H2 O'
_chemical_formula_moiety 'C22 H16 N6 Ni S4 , H2 O'
_chemical_formula_sum 'C22 H18 N6 Ni O S4'
_chemical_formula_weight 569.38
_chemical_name_systematic
;
Bis(thiocyanato-\kN)bis(2,2'-thiodipyridine-\k^2^N,N')nickel(II)
monohydrate
;
_space_group_IT_number 14
_symmetry_cell_setting monoclinic
_symmetry_space_group_name_Hall '-P 2ybc'
_symmetry_space_group_name_H-M 'P 1 21/c 1'
_atom_sites_solution_hydrogens geom
_atom_sites_solution_primary direct
_atom_sites_solution_secondary difmap
_audit_creation_method SHELXL97
_cell_angle_alpha 90.00
_cell_angle_beta 95.1470(10)
_cell_angle_gamma 90.00
_cell_formula_units_Z 4
_cell_length_a 8.3379(5)
_cell_length_b 29.3927(19)
_cell_length_c 10.2119(7)
_cell_measurement_reflns_used 4506
_cell_measurement_temperature 289(2)
_cell_measurement_theta_max 25.4
_cell_measurement_theta_min 2.4
_cell_volume 2492.6(3)
_computing_cell_refinement 'SAINT (Bruker, 1998)'
_computing_data_collection 'SMART (Bruker, 1998)'
_computing_data_reduction SAINT
_computing_molecular_graphics 'SHELXTL (Bruker, 1998)'
_computing_publication_material SHELXTL
_computing_structure_refinement 'SHELXL97 (Sheldrick, 1997)'
_computing_structure_solution 'SHELXS97 (Sheldrick, 1997)'
_diffrn_ambient_temperature 289(2)
_diffrn_measured_fraction_theta_full 1.00
_diffrn_measured_fraction_theta_max 1.00
_diffrn_measurement_device_type 'Bruker APEXII CCD area-detector'
_diffrn_measurement_method '\f and \w'
_diffrn_radiation_monochromator graphite
_diffrn_radiation_source 'fine-focus sealed tube'
_diffrn_radiation_type MoK\a
_diffrn_radiation_wavelength 0.71073
_diffrn_reflns_av_R_equivalents 0.023
_diffrn_reflns_av_sigmaI/netI 0.029
_diffrn_reflns_limit_h_max 10
_diffrn_reflns_limit_h_min -10
_diffrn_reflns_limit_k_max 36
_diffrn_reflns_limit_k_min -38
_diffrn_reflns_limit_l_max 9
_diffrn_reflns_limit_l_min -13
_diffrn_reflns_number 16243
_diffrn_reflns_theta_full 27.5
_diffrn_reflns_theta_max 27.5
_diffrn_reflns_theta_min 2.1
_diffrn_standards_interval_count 0
_diffrn_standards_interval_time 0
_diffrn_standards_number 0
_exptl_absorpt_coefficient_mu 1.141
_exptl_absorpt_correction_T_max 0.850
_exptl_absorpt_correction_T_min 0.705
_exptl_absorpt_correction_type multi-scan
_exptl_absorpt_process_details '(SADABS; Bruker, 1998)'
_exptl_crystal_colour blue
_exptl_crystal_density_diffrn 1.517
_exptl_crystal_density_method 'not measured'
_exptl_crystal_description block
_exptl_crystal_F_000 1168
_exptl_crystal_size_max 0.38
_exptl_crystal_size_mid 0.26
_exptl_crystal_size_min 0.14
_refine_diff_density_max 0.50
_refine_diff_density_min -0.60
_refine_ls_extinction_method none
_refine_ls_goodness_of_fit_ref 1.036
_refine_ls_hydrogen_treatment constr
_refine_ls_matrix_type full
_refine_ls_number_parameters 317
_refine_ls_number_reflns 5708
_refine_ls_number_restraints 12
_refine_ls_restrained_S_all 1.037
_refine_ls_R_factor_all 0.056
_refine_ls_R_factor_gt 0.039
_refine_ls_shift/su_max 0.002
_refine_ls_shift/su_mean 0.000
_refine_ls_structure_factor_coef Fsqd
_refine_ls_weighting_details 'calc w = 1/[\s^2^(Fo^2^)+(0.0512P)^2^+1.153P] where P=(Fo^2^+2Fc^2^)/3'
_refine_ls_weighting_scheme calc
_refine_ls_wR_factor_gt 0.099
_refine_ls_wR_factor_ref 0.105
_reflns_number_gt 4345
_reflns_number_total 5708
_reflns_threshold_expression I>2\s(I)
_cod_data_source_file xu6087.cif
_cod_data_source_block I
_cod_depositor_comments
;
The following automatic conversions were performed:
'_symmetry_cell_setting' value 'Monoclinic' changed to 'monoclinic'
according to '/home/saulius/struct/CIF-dictionaries/cif_core.dic'
dictionary named 'cif_core.dic' version 2.4.1 from 2010-06-29.

Automatic conversion script
Id: cif_fix_enum 1527 2010-12-29 10:47:43Z saulius 

The following automatic conversions were performed:

'_symmetry_cell_setting' value 'Monoclinic' changed to 'monoclinic'
according to /home/saulius/struct/CIF-dictionaries/cif_core.dic
dictionary named 'cif_core.dic' version 2.4.1 from 2010-06-29.

Automatic conversion script
Id: cif_fix_values 1715 2011-07-08 13:25:40Z adriana 
;
_cod_original_sg_symbol_H-M 'P 21/c'
_cod_database_code 2208461
_cod_database_fobs_code 2208461

loop_
_symmetry_equiv_pos_as_xyz
'x, y, z'
'-x, y+1/2, -z+1/2'
'-x, -y, -z'
'x, -y-1/2, z-1/2'

loop_
_atom_site_type_symbol
_atom_site_label
_atom_site_fract_x
_atom_site_fract_y
_atom_site_fract_z
_atom_site_U_iso_or_equiv
_atom_site_adp_type
_atom_site_calc_flag
_atom_site_refinement_flags
_atom_site_occupancy
Ni Ni1 0.58750(4) 0.362796(10) 0.42512(3) 0.03727(10) Uani d . 1
S S1 0.45073(8) 0.40363(3) 0.71818(7) 0.05304(19) Uani d . 1
S S2 0.17063(7) 0.34870(2) 0.36259(7) 0.04650(17) Uani d . 1
S S3 0.92553(15) 0.45186(5) 0.16661(11) 0.1048(4) Uani d . 1
S S4 0.85797(10) 0.22061(3) 0.36455(11) 0.0775(3) Uani d . 1
O O1W 0.491(3) 0.4858(5) 0.0404(14) 0.221(7) Uani d PU 0.54(2)
O O1W' 0.331(4) 0.4744(5) 0.0091(15) 0.235(14) Uani d P 0.46(2)
N N1 0.7208(2) 0.38152(7) 0.6046(2) 0.0402(5) Uani d . 1
N N2 0.4444(2) 0.42109(7) 0.4568(2) 0.0436(5) Uani d . 1
N N3 0.4332(2) 0.31900(7) 0.51759(19) 0.0361(4) Uani d . 1
N N4 0.4506(2) 0.34625(7) 0.2458(2) 0.0402(5) Uani d . 1
N N5 0.7350(3) 0.40343(8) 0.3252(2) 0.0540(6) Uani d . 1
N N6 0.7323(2) 0.30683(8) 0.4031(2) 0.0477(5) Uani d . 1
C C1 0.7569(4) 0.40738(10) 0.8278(3) 0.0529(7) Uani d . 1
H H1 0.7112 0.4174 0.9025 0.063 Uiso calc R 1
C C2 0.9217(4) 0.40255(10) 0.8277(3) 0.0595(8) Uani d . 1
H H2 0.9890 0.4088 0.9031 0.071 Uiso calc R 1
C C3 0.9847(3) 0.38859(10) 0.7158(3) 0.0560(7) Uani d . 1
H H3 1.0955 0.3860 0.7130 0.067 Uiso calc R 1
C C4 0.8814(3) 0.37833(10) 0.6069(3) 0.0481(6) Uani d . 1
H H4 0.9253 0.3687 0.5310 0.058 Uiso calc R 1
C C5 0.6615(3) 0.39685(8) 0.7137(3) 0.0410(6) Uani d . 1
C C6 0.3929(3) 0.43393(9) 0.5717(3) 0.0456(6) Uani d . 1
C C7 0.3965(4) 0.44630(9) 0.3515(3) 0.0578(7) Uani d . 1
H H7 0.4365 0.4394 0.2716 0.069 Uiso calc R 1
C C8 0.2896(4) 0.48228(10) 0.3566(4) 0.0687(9) Uani d . 1
H H8 0.2557 0.4984 0.2808 0.082 Uiso calc R 1
C C9 0.2349(4) 0.49365(11) 0.4739(5) 0.0769(11) Uani d . 1
H H9 0.1624 0.5175 0.4788 0.092 Uiso calc R 1
C C10 0.2871(3) 0.46984(10) 0.5840(4) 0.0635(9) Uani d . 1
H H10 0.2528 0.4775 0.6654 0.076 Uiso calc R 1
C C11 0.1749(3) 0.29267(9) 0.5704(3) 0.0449(6) Uani d . 1
H H11 0.0641 0.2917 0.5496 0.054 Uiso calc R 1
C C12 0.2438(3) 0.27032(9) 0.6788(3) 0.0482(6) Uani d . 1
H H12 0.1800 0.2553 0.7352 0.058 Uiso calc R 1
C C13 0.4085(3) 0.27041(8) 0.7034(3) 0.0453(6) Uani d . 1
H H13 0.4582 0.2548 0.7750 0.054 Uiso calc R 1
C C14 0.4983(3) 0.29411(8) 0.6197(3) 0.0418(6) Uani d . 1
H H14 0.6099 0.2929 0.6345 0.050 Uiso calc R 1
C C15 0.2723(3) 0.31683(8) 0.4918(2) 0.0367(5) Uani d . 1
C C16 0.2894(3) 0.34376(8) 0.2288(3) 0.0413(6) Uani d . 1
C C17 0.5319(4) 0.33964(9) 0.1395(3) 0.0500(6) Uani d . 1
H H17 0.6438 0.3396 0.1506 0.060 Uiso calc R 1
C C18 0.4581(4) 0.33291(10) 0.0151(3) 0.0577(7) Uani d . 1
H H18 0.5187 0.3284 -0.0560 0.069 Uiso calc R 1
C C19 0.2922(4) 0.33303(11) -0.0018(3) 0.0631(8) Uani d . 1
H H19 0.2388 0.3298 -0.0852 0.076 Uiso calc R 1
C C20 0.2072(4) 0.33787(10) 0.1055(3) 0.0550(7) Uani d . 1
H H20 0.0952 0.3372 0.0962 0.066 Uiso calc R 1
C C21 0.8143(3) 0.42330(10) 0.2591(3) 0.0503(7) Uani d . 1
C C22 0.7849(3) 0.27134(10) 0.3869(3) 0.0451(6) Uani d . 1

loop_
_atom_site_aniso_label
_atom_site_aniso_U_11
_atom_site_aniso_U_22
_atom_site_aniso_U_33
_atom_site_aniso_U_12
_atom_site_aniso_U_13
_atom_site_aniso_U_23
Ni1 0.03273(17) 0.03821(18) 0.04085(19) 0.00160(12) 0.00319(13) -0.00344(13)
S1 0.0430(4) 0.0645(5) 0.0528(4) 0.0047(3) 0.0113(3) -0.0090(3)
S2 0.0341(3) 0.0595(4) 0.0452(4) 0.0084(3) -0.0006(3) 0.0024(3)
S3 0.1066(8) 0.1416(11) 0.0707(7) -0.0638(8) 0.0338(6) -0.0070(6)
S4 0.0564(5) 0.0585(5) 0.1135(8) 0.0182(4) -0.0161(5) -0.0299(5)
O1W 0.225(10) 0.233(9) 0.211(9) -0.004(6) 0.049(6) 0.010(6)
O1W' 0.35(4) 0.212(14) 0.155(12) 0.046(16) 0.108(16) 0.067(10)
N1 0.0345(10) 0.0400(11) 0.0460(12) 0.0004(9) 0.0032(9) -0.0032(9)
N2 0.0390(11) 0.0376(11) 0.0529(13) 0.0013(9) -0.0024(10) -0.0006(10)
N3 0.0332(10) 0.0379(10) 0.0367(11) 0.0015(8) 0.0000(8) -0.0011(8)
N4 0.0428(11) 0.0416(11) 0.0363(11) 0.0012(9) 0.0038(9) -0.0025(9)
N5 0.0505(13) 0.0545(14) 0.0583(15) -0.0070(11) 0.0119(12) -0.0025(11)
N6 0.0368(11) 0.0498(13) 0.0564(14) 0.0071(10) 0.0035(10) -0.0095(11)
C1 0.0597(17) 0.0533(16) 0.0446(16) 0.0035(13) -0.0010(13) -0.0072(12)
C2 0.0559(18) 0.0593(18) 0.0593(19) -0.0017(14) -0.0183(15) -0.0042(15)
C3 0.0361(14) 0.0592(18) 0.071(2) -0.0038(13) -0.0075(13) -0.0019(15)
C4 0.0384(14) 0.0521(15) 0.0536(16) 0.0006(11) 0.0037(12) -0.0016(12)
C5 0.0392(13) 0.0380(13) 0.0457(15) -0.0003(10) 0.0025(11) -0.0024(11)
C6 0.0328(12) 0.0383(13) 0.0652(18) -0.0012(10) 0.0020(12) -0.0118(12)
C7 0.0600(18) 0.0414(15) 0.069(2) -0.0016(13) -0.0081(15) 0.0053(14)
C8 0.0609(19) 0.0423(16) 0.099(3) 0.0026(14) -0.0171(19) 0.0121(17)
C9 0.0546(19) 0.0432(17) 0.130(3) 0.0147(14) -0.006(2) -0.009(2)
C10 0.0457(16) 0.0494(17) 0.095(3) 0.0072(13) 0.0032(16) -0.0179(17)
C11 0.0355(12) 0.0451(14) 0.0541(16) -0.0036(11) 0.0039(11) -0.0034(12)
C12 0.0520(16) 0.0435(14) 0.0507(16) -0.0034(12) 0.0127(13) 0.0024(12)
C13 0.0557(16) 0.0383(13) 0.0411(14) 0.0022(11) -0.0001(12) 0.0025(11)
C14 0.0378(13) 0.0398(13) 0.0463(15) 0.0035(10) -0.0036(11) -0.0034(11)
C15 0.0348(12) 0.0352(12) 0.0394(13) 0.0035(9) -0.0002(10) -0.0074(10)
C16 0.0434(13) 0.0390(13) 0.0405(14) 0.0039(11) -0.0021(11) 0.0004(10)
C17 0.0542(16) 0.0498(16) 0.0469(16) 0.0006(13) 0.0086(13) -0.0028(12)
C18 0.078(2) 0.0574(18) 0.0388(16) -0.0024(15) 0.0106(14) 0.0000(13)
C19 0.082(2) 0.068(2) 0.0366(16) 0.0036(17) -0.0084(15) 0.0006(14)
C20 0.0565(17) 0.0585(17) 0.0473(17) 0.0056(14) -0.0101(13) 0.0032(13)
C21 0.0459(15) 0.0604(17) 0.0439(15) -0.0093(13) -0.0003(12) -0.0115(13)
C22 0.0276(12) 0.0569(17) 0.0493(15) 0.0007(11) -0.0047(11) -0.0111(12)

loop_
_atom_type_symbol
_atom_type_description
_atom_type_scat_dispersion_real
_atom_type_scat_dispersion_imag
_atom_type_scat_source
C C 0.0033 0.0016 'International Tables Vol C Tables 4.2.6.8 and 6.1.1.4'
H H 0.0000 0.0000 'International Tables Vol C Tables 4.2.6.8 and 6.1.1.4'
N N 0.0061 0.0033 'International Tables Vol C Tables 4.2.6.8 and 6.1.1.4'
O O 0.0106 0.0060 'International Tables Vol C Tables 4.2.6.8 and 6.1.1.4'
S S 0.1246 0.1234 'International Tables Vol C Tables 4.2.6.8 and 6.1.1.4'
Ni Ni 0.3393 1.1124 'International Tables Vol C Tables 4.2.6.8 and 6.1.1.4'

loop_
_geom_angle_atom_site_label_1
_geom_angle_atom_site_label_2
_geom_angle_atom_site_label_3
_geom_angle_site_symmetry_1
_geom_angle
_geom_angle_publ_flag
N5 Ni1 N6 . 91.57(10) y
N5 Ni1 N3 . 176.72(9) y
N6 Ni1 N3 . 87.04(8) y
N5 Ni1 N4 . 90.24(9) y
N6 Ni1 N4 . 89.89(8) y
N3 Ni1 N4 . 86.79(8) y
N5 Ni1 N1 . 89.29(9) y
N6 Ni1 N1 . 91.95(8) y
N3 Ni1 N1 . 93.73(8) y
N4 Ni1 N1 . 178.10(8) y
N5 Ni1 N2 . 88.62(9) y
N6 Ni1 N2 . 177.23(9) y
N3 Ni1 N2 . 92.91(8) y
N4 Ni1 N2 . 92.87(8) y
N1 Ni1 N2 . 85.29(8) y
C6 S1 C5 . 103.31(12) y
C16 S2 C15 . 105.62(11) y
O1W O1W O1W' 3_665 101(3) ?
C4 N1 C5 . 116.9(2) ?
C4 N1 Ni1 . 116.16(18) ?
C5 N1 Ni1 . 126.93(16) ?
C7 N2 C6 . 116.9(2) ?
C7 N2 Ni1 . 117.1(2) ?
C6 N2 Ni1 . 126.00(18) ?
C15 N3 C14 . 116.8(2) ?
C15 N3 Ni1 . 125.50(16) ?
C14 N3 Ni1 . 117.38(16) ?
C17 N4 C16 . 117.4(2) ?
C17 N4 Ni1 . 117.27(18) ?
C16 N4 Ni1 . 125.30(17) ?
C21 N5 Ni1 . 173.3(2) ?
C22 N6 Ni1 . 166.7(2) ?
C5 C1 C2 . 118.1(3) ?
C5 C1 H1 . 120.9 ?
C2 C1 H1 . 120.9 ?
C3 C2 C1 . 119.4(3) ?
C3 C2 H2 . 120.3 ?
C1 C2 H2 . 120.3 ?
C2 C3 C4 . 118.8(3) ?
C2 C3 H3 . 120.6 ?
C4 C3 H3 . 120.6 ?
N1 C4 C3 . 123.4(3) ?
N1 C4 H4 . 118.3 ?
C3 C4 H4 . 118.3 ?
N1 C5 C1 . 123.3(2) ?
N1 C5 S1 . 120.06(18) ?
C1 C5 S1 . 116.6(2) ?
N2 C6 C10 . 123.3(3) ?
N2 C6 S1 . 120.92(19) ?
C10 C6 S1 . 115.7(2) ?
N2 C7 C8 . 122.6(3) ?
N2 C7 H7 . 118.7 ?
C8 C7 H7 . 118.7 ?
C9 C8 C7 . 119.2(3) ?
C9 C8 H8 . 120.4 ?
C7 C8 H8 . 120.4 ?
C10 C9 C8 . 119.5(3) ?
C10 C9 H9 . 120.2 ?
C8 C9 H9 . 120.2 ?
C9 C10 C6 . 118.3(3) ?
C9 C10 H10 . 120.8 ?
C6 C10 H10 . 120.8 ?
C12 C11 C15 . 119.3(2) ?
C12 C11 H11 . 120.4 ?
C15 C11 H11 . 120.4 ?
C11 C12 C13 . 119.1(2) ?
C11 C12 H12 . 120.4 ?
C13 C12 H12 . 120.4 ?
C12 C13 C14 . 118.6(2) ?
C12 C13 H13 . 120.7 ?
C14 C13 H13 . 120.7 ?
N3 C14 C13 . 123.5(2) ?
N3 C14 H14 . 118.2 ?
C13 C14 H14 . 118.2 ?
N3 C15 C11 . 122.4(2) ?
N3 C15 S2 . 121.52(18) ?
C11 C15 S2 . 115.86(18) ?
N4 C16 C20 . 122.0(3) ?
N4 C16 S2 . 121.41(19) ?
C20 C16 S2 . 116.5(2) ?
N4 C17 C18 . 123.4(3) ?
N4 C17 H17 . 118.3 ?
C18 C17 H17 . 118.3 ?
C17 C18 C19 . 118.4(3) ?
C17 C18 H18 . 120.8 ?
C19 C18 H18 . 120.8 ?
C20 C19 C18 . 119.2(3) ?
C20 C19 H19 . 120.4 ?
C18 C19 H19 . 120.4 ?
C19 C20 C16 . 119.4(3) ?
C19 C20 H20 . 120.3 ?
C16 C20 H20 . 120.3 ?
N5 C21 S3 . 179.3(3) ?
N6 C22 S4 . 179.4(3) ?

loop_
_geom_bond_atom_site_label_1
_geom_bond_atom_site_label_2
_geom_bond_distance
_geom_bond_publ_flag
Ni1 N1 2.129(2) y
Ni1 N2 2.129(2) y
Ni1 N3 2.103(2) y
Ni1 N4 2.126(2) y
Ni1 N5 2.050(2) y
Ni1 N6 2.065(2) y
S1 C6 1.770(3) ?
S1 C5 1.774(3) ?
S2 C16 1.763(3) ?
S2 C15 1.771(2) ?
S3 C21 1.617(3) ?
S4 C22 1.634(3) ?
N1 C4 1.340(3) ?
N1 C5 1.337(3) ?
N2 C7 1.337(4) ?
N2 C6 1.340(3) ?
N3 C15 1.346(3) ?
N3 C14 1.348(3) ?
N4 C17 1.345(3) ?
N4 C16 1.342(3) ?
N5 C21 1.147(4) ?
N6 C22 1.149(3) ?
C1 C5 1.386(4) ?
C1 C2 1.382(4) ?
C1 H1 0.9300 ?
C2 C3 1.363(4) ?
C2 H2 0.9300 ?
C3 C4 1.378(4) ?
C3 H3 0.9300 ?
C4 H4 0.9300 ?
C6 C10 1.388(4) ?
C7 C8 1.387(4) ?
C7 H7 0.9300 ?
C8 C9 1.361(5) ?
C8 H8 0.9300 ?
C9 C10 1.363(5) ?
C9 H9 0.9300 ?
C10 H10 0.9300 ?
C11 C12 1.369(4) ?
C11 C15 1.387(4) ?
C11 H11 0.9300 ?
C12 C13 1.373(4) ?
C12 H12 0.9300 ?
C13 C14 1.375(4) ?
C13 H13 0.9300 ?
C14 H14 0.9300 ?
C16 C20 1.390(4) ?
C17 C18 1.375(4) ?
C17 H17 0.9300 ?
C18 C19 1.379(4) ?
C18 H18 0.9300 ?
C19 C20 1.364(4) ?
C19 H19 0.9300 ?
C20 H20 0.9300 ?
